data_1518019
loop_
_publ_author_name
'Braunschweig, Holger'
'Celik, Mehmet Ali'
'Dewhurst, Rian D.'
'Heid, Magdalena'
'Hupp, Florian'
'Sen, Sakya S.'

_publ_section_title
;
 Stepwise isolation of low-valent, low-coordinate Sn and Pb mono- and
 dications in the coordination sphere of platinum
;
_journal_issue 1
_journal_name_full 'Chem. Sci.'
_journal_page_first 425
_journal_paper_doi 10.1039/C4SC02948H
_journal_volume 6
_journal_year 2015
_chemical_formula_moiety 'C72 H132 Cl2 P4 Pb2 Pt2, 2(Al Cl4)'
_chemical_formula_sum 'C36 H66 Al Cl5 P2 Pb Pt'
_chemical_formula_weight 1167.34
_chemical_name_common
;
?
;
_chemical_name_systematic
; 
?
;
_space_group_IT_number 29
_symmetry_cell_setting orthorhombic
_symmetry_space_group_name_Hall 'P 2c -2ac'
_symmetry_space_group_name_H-M 'P c a 21'
_atom_sites_solution_hydrogens geom
_atom_sites_solution_primary direct
_atom_sites_solution_secondary difmap
_audit_creation_method SHELXL-97
_cell_angle_alpha 90.00
_cell_angle_beta 90.00
_cell_angle_gamma 90.00
_cell_formula_units_Z 8
_cell_length_a 25.2527(4)
_cell_length_b 13.9068(2)
_cell_length_c 24.7327(5)
_cell_measurement_reflns_used 9918
_cell_measurement_temperature 100(2)
_cell_measurement_theta_max 27.37
_cell_measurement_theta_min 2.18
_cell_volume 8685.7(3)
_computing_cell_refinement 'Saint+ ver. 7.68A (Bruker AXS)'
_computing_data_collection 'APEX2 ver. 2010.3 (Bruker AXS)'
_computing_data_reduction 'Saint+ ver. 7.68A (Bruker AXS)'
_computing_molecular_graphics 'XP ver. 5.1 (Bruker AXS, 1998)'
_computing_publication_material 'SHELXL-97 (Sheldrick, 2008)'
_computing_structure_refinement 'SHELXL-97 (Sheldrick, 2008)'
_computing_structure_solution 'SHELXS-97 (Sheldrick, 2008)'
_diffrn_ambient_temperature 100(2)
_diffrn_detector_area_resol_mean 8.333
_diffrn_measured_fraction_theta_full 0.999
_diffrn_measured_fraction_theta_max 0.999
_diffrn_measurement_device_type 'Bruker X8-APEX II'
_diffrn_measurement_method '\f and \w scans'
_diffrn_radiation_monochromator 'multi-layer mirror'
_diffrn_radiation_source 'rotating anode'
_diffrn_radiation_type MoK\a
_diffrn_radiation_wavelength 0.71073
_diffrn_reflns_av_R_equivalents 0.0627
_diffrn_reflns_av_sigmaI/netI 0.0571
_diffrn_reflns_limit_h_max 30
_diffrn_reflns_limit_h_min -31
_diffrn_reflns_limit_k_max 17
_diffrn_reflns_limit_k_min -17
_diffrn_reflns_limit_l_max 30
_diffrn_reflns_limit_l_min -16
_diffrn_reflns_number 57512
_diffrn_reflns_theta_full 26.00
_diffrn_reflns_theta_max 26.37
_diffrn_reflns_theta_min 1.67
_exptl_absorpt_coefficient_mu 7.515
_exptl_absorpt_correction_T_max 0.7456
_exptl_absorpt_correction_T_min 0.5992
_exptl_absorpt_correction_type multi-scan
_exptl_absorpt_process_details 'Sadabs 2008/1 (Bruker 2008)'
_exptl_crystal_colour orange
_exptl_crystal_density_diffrn 1.785
_exptl_crystal_density_method 'not measured'
_exptl_crystal_description block
_exptl_crystal_F_000 4560
_exptl_crystal_size_max 0.15
_exptl_crystal_size_mid 0.15
_exptl_crystal_size_min 0.10
_refine_diff_density_max 1.818
_refine_diff_density_min -0.922
_refine_diff_density_rms 0.167
_refine_ls_abs_structure_details 'Flack H D (1983), Acta Cryst. A39, 876-881'
_refine_ls_abs_structure_Flack 0.168(5)
_refine_ls_extinction_method none
_refine_ls_goodness_of_fit_ref 1.046
_refine_ls_hydrogen_treatment constr
_refine_ls_matrix_type full
_refine_ls_number_parameters 866
_refine_ls_number_reflns 13230
_refine_ls_number_restraints 82
_refine_ls_restrained_S_all 1.044
_refine_ls_R_factor_all 0.0444
_refine_ls_R_factor_gt 0.0380
_refine_ls_shift/su_max 0.032
_refine_ls_shift/su_mean 0.001
_refine_ls_structure_factor_coef Fsqd
_refine_ls_weighting_details 'calc w=1/[\s^2^(Fo^2^)+(0.0326P)^2^+30.6087P] where P=(Fo^2^+2Fc^2^)/3'
_refine_ls_weighting_scheme calc
_refine_ls_wR_factor_gt 0.0800
_refine_ls_wR_factor_ref 0.0821
_reflns_number_gt 12122
_reflns_number_total 13230
_reflns_threshold_expression >2sigma(I)
_cod_data_source_file c4sc02948h2.cif
_cod_data_source_block 4
_cod_depositor_comments
;
The following automatic conversions were performed:

'_symmetry_cell_setting' value 'Orthorhombic' changed to
'orthorhombic' according to
/usr/data/users/saulius/crontab/automatic-downloads/rss-feeds/RSC/lib/dictionaries/cif_core.dic
dictionary named 'cif_core.dic' version 2.4.2 from 2011-04-26.

Automatic conversion script
Id: cif_fix_values 2827 2014-09-09 07:05:25Z andrius 

 Adding full bibliography for 1518019--1518027.cif.
;
_cod_original_sg_symbol_H-M Pca2(1)
_cod_database_code 1518019

loop_
_symmetry_equiv_pos_as_xyz
'x, y, z'
'-x, -y, z+1/2'
'x+1/2, -y, z'
'-x+1/2, y, z+1/2'

loop_
_atom_site_label
_atom_site_type_symbol
_atom_site_fract_x
_atom_site_fract_y
_atom_site_fract_z
_atom_site_U_iso_or_equiv
_atom_site_adp_type
_atom_site_occupancy
_atom_site_symmetry_multiplicity
_atom_site_calc_flag
_atom_site_refinement_flags
_atom_site_disorder_assembly
_atom_site_disorder_group
Pt1 Pt 0.527311(14) 0.40944(2) 0.50189(2) 0.01372(9) Uani 1 1 d . . .
Pb1A Pb 0.56952(8) 0.36546(11) 0.40909(4) 0.0162(3) Uani 0.894(9) 1 d PU A 1
Cl1A Cl 0.58141(16) 0.1774(3) 0.4430(2) 0.0201(9) Uani 0.894(9) 1 d PU A 1
Cl2A Cl 0.68074(17) 0.3410(2) 0.40823(16) 0.0231(8) Uani 0.894(9) 1 d PU A 1
Pb2A Pb 0.68966(8) 0.15160(14) 0.43391(7) 0.0153(2) Uani 0.894(9) 1 d PU A 1
Pb1B Pb 0.5529(7) 0.3410(13) 0.4062(4) 0.038(2) Uani 0.106(9) 1 d P A 2
Cl1B Cl 0.5686(17) 0.161(3) 0.446(2) 0.022(4) Uani 0.106(9) 1 d PU A 2
Cl2B Cl 0.6574(15) 0.333(2) 0.4019(14) 0.026(4) Uani 0.106(9) 1 d PU A 2
Pb2B Pb 0.6764(6) 0.1471(13) 0.4324(8) 0.021(2) Uani 0.106(9) 1 d PU A 2
P1A P 0.59488(10) 0.50617(18) 0.53174(12) 0.0145(6) Uani 1 1 d . A .
Pt2 Pt 0.717436(14) 0.10675(2) 0.33575(2) 0.01203(8) Uani 1 1 d . . .
P2 P 0.45145(9) 0.31475(17) 0.49907(12) 0.0169(5) Uani 1 1 d . A .
P3 P 0.64543(10) 0.01736(17) 0.30849(11) 0.0125(5) Uani 1 1 d . A .
P4 P 0.79617(9) 0.19297(16) 0.33606(11) 0.0138(5) Uani 1 1 d . A .
Al11 Al 0.50800(13) 0.5503(2) 0.28742(15) 0.0275(8) Uani 1 1 d . . .
Cl11 Cl 0.50780(15) 0.6944(2) 0.2615(2) 0.0780(16) Uani 1 1 d . . .
Al12 Al 0.22576(13) 0.0649(3) 0.56559(15) 0.0321(9) Uani 1 1 d . . .
Cl12 Cl 0.47751(13) 0.5314(3) 0.36851(15) 0.0608(11) Uani 1 1 d . . .
Cl13 Cl 0.46028(14) 0.4655(2) 0.23526(14) 0.0465(9) Uani 1 1 d . . .
Cl14 Cl 0.58698(12) 0.4956(2) 0.29010(14) 0.0365(7) Uani 1 1 d . . .
Cl15 Cl 0.14949(15) -0.0018(4) 0.5566(2) 0.0848(17) Uani 1 1 d . . .
Cl16 Cl 0.2220(2) 0.1977(3) 0.60469(17) 0.0827(16) Uani 1 1 d . . .
Cl17 Cl 0.25486(12) 0.0803(2) 0.48524(12) 0.0397(8) Uani 1 1 d . . .
Cl18 Cl 0.27325(12) -0.0308(2) 0.61190(13) 0.0387(7) Uani 1 1 d . . .
C21 C 0.6299(4) -0.1491(7) 0.2411(5) 0.021(2) Uani 1 1 d U A .
H21A H 0.6107 -0.1855 0.2694 0.025 Uiso 1 1 calc R . .
H21B H 0.6037 -0.1099 0.2210 0.025 Uiso 1 1 calc R . .
C22 C 0.7125(4) -0.1440(7) 0.2981(4) 0.0176(19) Uani 1 1 d U A .
H22A H 0.7395 -0.1016 0.3146 0.021 Uiso 1 1 calc R . .
H22B H 0.6950 -0.1806 0.3273 0.021 Uiso 1 1 calc R . .
C23 C 0.8137(4) 0.0413(7) 0.2622(4) 0.021(2) Uani 1 1 d . A .
H23A H 0.8187 -0.0033 0.2930 0.026 Uiso 1 1 calc R . .
H23B H 0.7753 0.0446 0.2541 0.026 Uiso 1 1 calc R . .
C24 C 0.6711(4) -0.0827(7) 0.2676(4) 0.0156(17) Uani 1 1 d U . .
H24A H 0.6908 -0.0521 0.2370 0.019 Uiso 1 1 calc R A .
C25 C 0.8787(4) 0.0700(7) 0.4664(4) 0.022(2) Uani 1 1 d . . .
H25A H 0.8757 0.0036 0.4805 0.026 Uiso 1 1 calc R . .
H25B H 0.9161 0.0809 0.4560 0.026 Uiso 1 1 calc R . .
C26 C 0.6568(4) 0.6269(7) 0.3895(5) 0.025(3) Uani 1 1 d . . .
H26A H 0.6656 0.5633 0.3739 0.030 Uiso 1 1 calc R . .
H26B H 0.6409 0.6668 0.3606 0.030 Uiso 1 1 calc R . .
C27 C 0.6415(4) 0.5549(7) 0.4810(4) 0.021(2) Uani 1 1 d . . .
H27A H 0.6564 0.4968 0.4626 0.025 Uiso 1 1 calc R A .
C28 C 0.6165(4) 0.6137(7) 0.4353(4) 0.021(2) Uani 1 1 d . A .
H28A H 0.6053 0.6773 0.4492 0.025 Uiso 1 1 calc R . .
H28B H 0.5847 0.5801 0.4215 0.025 Uiso 1 1 calc R . .
C29 C 0.5823(4) -0.1121(8) 0.4472(4) 0.023(2) Uani 1 1 d . . .
H29A H 0.5978 -0.1613 0.4715 0.028 Uiso 1 1 calc R . .
H29B H 0.5775 -0.0522 0.4683 0.028 Uiso 1 1 calc R . .
C30 C 0.7064(4) 0.6739(8) 0.4094(5) 0.028(3) Uani 1 1 d . A .
H30A H 0.6984 0.7411 0.4199 0.034 Uiso 1 1 calc R . .
H30B H 0.7326 0.6758 0.3796 0.034 Uiso 1 1 calc R . .
C31 C 0.8255(4) 0.2545(8) 0.4419(5) 0.026(2) Uani 1 1 d . A .
H31A H 0.7888 0.2407 0.4538 0.031 Uiso 1 1 calc R . .
H31B H 0.8268 0.3219 0.4291 0.031 Uiso 1 1 calc R . .
C32 C 0.4177(4) 0.2880(8) 0.4332(5) 0.027(2) Uani 1 1 d . . .
H32A H 0.4088 0.3523 0.4176 0.032 Uiso 1 1 calc R A .
C33 C 0.8427(4) 0.0817(7) 0.4164(4) 0.018(2) Uani 1 1 d . A .
H33A H 0.8065 0.0597 0.4256 0.022 Uiso 1 1 calc R . .
H33B H 0.8562 0.0403 0.3869 0.022 Uiso 1 1 calc R . .
C34 C 0.6205(4) -0.0931(7) 0.3996(4) 0.018(2) Uani 1 1 d . A .
H34A H 0.6538 -0.0652 0.4136 0.022 Uiso 1 1 calc R . .
H34B H 0.6292 -0.1547 0.3816 0.022 Uiso 1 1 calc R . .
C35 C 0.7889(4) 0.3229(6) 0.3232(4) 0.016(2) Uani 1 1 d . . .
H35A H 0.7723 0.3496 0.3568 0.019 Uiso 1 1 calc R A .
C36 C 0.8633(4) 0.1401(7) 0.5098(5) 0.027(3) Uani 1 1 d . A .
H36A H 0.8274 0.1240 0.5230 0.033 Uiso 1 1 calc R . .
H36B H 0.8881 0.1338 0.5406 0.033 Uiso 1 1 calc R . .
C37 C 0.5281(4) -0.1473(8) 0.4263(4) 0.023(2) Uani 1 1 d . A .
H37A H 0.5323 -0.2119 0.4100 0.028 Uiso 1 1 calc R . .
H37B H 0.5033 -0.1530 0.4570 0.028 Uiso 1 1 calc R . .
C38 C 0.5967(4) -0.0254(6) 0.3588(4) 0.013(2) Uani 1 1 d . . .
H38A H 0.5868 0.0331 0.3800 0.016 Uiso 1 1 calc R A .
C39 C 0.8341(4) 0.1433(7) 0.2782(4) 0.017(2) Uani 1 1 d . . .
H39A H 0.8264 0.1862 0.2466 0.021 Uiso 1 1 calc R A .
C40 C 0.8403(4) 0.1877(7) 0.3962(4) 0.019(2) Uani 1 1 d . . .
H40A H 0.8767 0.2059 0.3840 0.023 Uiso 1 1 calc R A .
C41 C 0.4008(4) 0.3806(7) 0.5391(5) 0.023(2) Uani 1 1 d . . .
H41A H 0.3722 0.3338 0.5484 0.027 Uiso 1 1 calc R A .
C42 C 0.6388(4) 0.3313(7) 0.6607(4) 0.023(2) Uani 1 1 d . . .
H42A H 0.6633 0.3742 0.6805 0.028 Uiso 1 1 calc R . .
H42B H 0.6159 0.2990 0.6877 0.028 Uiso 1 1 calc R . .
C43 C 0.4610(4) 0.1968(7) 0.5332(4) 0.018(2) Uani 1 1 d . . .
H43A H 0.4673 0.1486 0.5039 0.021 Uiso 1 1 calc R A .
C44 C 0.5442(4) -0.0637(8) 0.3367(5) 0.026(2) Uani 1 1 d . A .
H44A H 0.5501 -0.1251 0.3173 0.031 Uiso 1 1 calc R . .
H44B H 0.5288 -0.0169 0.3109 0.031 Uiso 1 1 calc R . .
C45 C 0.3657(4) 0.2370(8) 0.4384(5) 0.029(3) Uani 1 1 d . A .
H45A H 0.3423 0.2734 0.4632 0.035 Uiso 1 1 calc R . .
H45B H 0.3715 0.1724 0.4541 0.035 Uiso 1 1 calc R . .
C46 C 0.6038(4) 0.3924(7) 0.6221(4) 0.021(2) Uani 1 1 d . A .
H46A H 0.5768 0.3510 0.6048 0.026 Uiso 1 1 calc R . .
H46B H 0.5853 0.4432 0.6428 0.026 Uiso 1 1 calc R . .
C47 C 0.5054(4) -0.0799(8) 0.3850(5) 0.027(3) Uani 1 1 d . . .
H47A H 0.4976 -0.0174 0.4023 0.032 Uiso 1 1 calc R A .
H47B H 0.4717 -0.1066 0.3712 0.032 Uiso 1 1 calc R . .
C48 C 0.3386(5) 0.2270(9) 0.3829(5) 0.038(3) Uani 1 1 d . . .
H48A H 0.3058 0.1886 0.3871 0.046 Uiso 1 1 calc R A .
H48B H 0.3283 0.2916 0.3698 0.046 Uiso 1 1 calc R . .
C49 C 0.8405(4) 0.3770(7) 0.3168(5) 0.028(3) Uani 1 1 d . A .
H49A H 0.8585 0.3563 0.2831 0.033 Uiso 1 1 calc R . .
H49B H 0.8642 0.3628 0.3476 0.033 Uiso 1 1 calc R . .
C50 C 0.6904(4) 0.6080(8) 0.5034(5) 0.027(3) Uani 1 1 d . A .
H50A H 0.6797 0.6714 0.5181 0.033 Uiso 1 1 calc R . .
H50B H 0.7065 0.5702 0.5330 0.033 Uiso 1 1 calc R . .
C51 C 0.5814(4) 0.1762(7) 0.2912(4) 0.023(2) Uani 1 1 d . A .
H51A H 0.6089 0.2144 0.3100 0.027 Uiso 1 1 calc R . .
H51B H 0.5565 0.1510 0.3187 0.027 Uiso 1 1 calc R . .
C52 C 0.6391(4) 0.4381(7) 0.5789(4) 0.017(2) Uani 1 1 d . . .
H52A H 0.6639 0.4843 0.5967 0.020 Uiso 1 1 calc R A .
C53 C 0.5644(4) 0.6024(7) 0.5709(5) 0.022(2) Uani 1 1 d . . .
H53A H 0.5417 0.5687 0.5981 0.026 Uiso 1 1 calc R A .
C54 C 0.6074(4) 0.0918(7) 0.2601(4) 0.016(2) Uani 1 1 d . . .
H54A H 0.5787 0.0512 0.2441 0.019 Uiso 1 1 calc R A .
C55 C 0.7048(4) 0.3030(8) 0.5873(5) 0.026(3) Uani 1 1 d . . .
H55A H 0.7317 0.3444 0.6047 0.032 Uiso 1 1 calc R A .
H55B H 0.7234 0.2529 0.5662 0.032 Uiso 1 1 calc R . .
C56 C 0.6425(4) 0.1296(7) 0.2142(4) 0.022(2) Uani 1 1 d . A .
H56A H 0.6726 0.1654 0.2300 0.027 Uiso 1 1 calc R . .
H56B H 0.6571 0.0743 0.1939 0.027 Uiso 1 1 calc R . .
C57 C 0.5265(5) 0.6623(8) 0.5383(5) 0.032(3) Uani 1 1 d . A .
H57A H 0.5007 0.6194 0.5203 0.039 Uiso 1 1 calc R . .
H57B H 0.5464 0.6967 0.5098 0.039 Uiso 1 1 calc R . .
C58 C 0.6705(5) 0.2561(9) 0.6302(5) 0.035(3) Uani 1 1 d . A .
H58A H 0.6460 0.2097 0.6129 0.042 Uiso 1 1 calc R . .
H58B H 0.6932 0.2203 0.6559 0.042 Uiso 1 1 calc R . .
C59 C 0.3750(4) 0.4642(7) 0.5088(5) 0.025(2) Uani 1 1 d . A .
H59A H 0.3585 0.4403 0.4750 0.030 Uiso 1 1 calc R . .
H59B H 0.4023 0.5122 0.4989 0.030 Uiso 1 1 calc R . .
C60 C 0.8289(5) 0.4871(8) 0.3143(5) 0.035(3) Uani 1 1 d . . .
H60A H 0.8141 0.5085 0.3494 0.042 Uiso 1 1 calc R A .
H60B H 0.8624 0.5224 0.3080 0.042 Uiso 1 1 calc R . .
C61 C 0.7304(5) 0.6216(9) 0.4575(5) 0.038(3) Uani 1 1 d . . .
H61A H 0.7611 0.6586 0.4711 0.046 Uiso 1 1 calc R A .
H61B H 0.7434 0.5578 0.4456 0.046 Uiso 1 1 calc R . .
C62 C 0.5510(4) 0.2412(7) 0.2500(5) 0.025(2) Uani 1 1 d . . .
H62A H 0.5221 0.2037 0.2331 0.030 Uiso 1 1 calc R A .
H62B H 0.5349 0.2963 0.2694 0.030 Uiso 1 1 calc R . .
C63 C 0.8946(4) 0.1416(7) 0.2842(4) 0.021(2) Uani 1 1 d . A .
H63A H 0.9075 0.2080 0.2902 0.026 Uiso 1 1 calc R . .
H63B H 0.9040 0.1030 0.3164 0.026 Uiso 1 1 calc R . .
C64 C 0.4242(4) 0.0613(7) 0.5919(5) 0.025(2) Uani 1 1 d . . .
H64A H 0.4284 0.0129 0.5629 0.031 Uiso 1 1 calc R A .
H64B H 0.3937 0.0421 0.6145 0.031 Uiso 1 1 calc R . .
C65 C 0.3833(4) 0.4679(7) 0.6276(5) 0.026(3) Uani 1 1 d . . .
H65A H 0.3566 0.4204 0.6397 0.031 Uiso 1 1 calc R A .
H65B H 0.4006 0.4946 0.6603 0.031 Uiso 1 1 calc R . .
C66 C 0.4241(5) 0.2319(9) 0.3364(5) 0.040(3) Uani 1 1 d . . .
H66A H 0.4179 0.2973 0.3219 0.049 Uiso 1 1 calc R A .
H66B H 0.4469 0.1967 0.3105 0.049 Uiso 1 1 calc R . .
C67 C 0.4134(4) 0.1587(7) 0.5670(5) 0.022(2) Uani 1 1 d . A .
H67A H 0.4053 0.2053 0.5960 0.026 Uiso 1 1 calc R . .
H67B H 0.3819 0.1540 0.5433 0.026 Uiso 1 1 calc R . .
C68 C 0.3726(4) 0.1810(8) 0.3423(5) 0.032(3) Uani 1 1 d . A .
H68A H 0.3541 0.1803 0.3071 0.039 Uiso 1 1 calc R . .
H68B H 0.3793 0.1135 0.3531 0.039 Uiso 1 1 calc R . .
C69 C 0.7494(4) 0.3421(7) 0.2788(5) 0.028(3) Uani 1 1 d . A .
H69A H 0.7156 0.3089 0.2869 0.033 Uiso 1 1 calc R . .
H69B H 0.7632 0.3171 0.2440 0.033 Uiso 1 1 calc R . .
C70 C 0.5876(5) 0.2778(8) 0.2070(4) 0.028(3) Uani 1 1 d . A .
H70A H 0.6154 0.3182 0.2237 0.033 Uiso 1 1 calc R . .
H70B H 0.5674 0.3184 0.1813 0.033 Uiso 1 1 calc R . .
C71 C 0.4515(4) 0.2385(10) 0.3904(5) 0.045(4) Uani 1 1 d . A .
H71A H 0.4850 0.2746 0.3860 0.053 Uiso 1 1 calc R . .
H71B H 0.4604 0.1729 0.4029 0.053 Uiso 1 1 calc R . .
C72 C 0.8431(4) 0.0030(8) 0.2130(4) 0.023(2) Uani 1 1 d . . .
H72A H 0.8346 0.0435 0.1813 0.028 Uiso 1 1 calc R A .
H72B H 0.8309 -0.0632 0.2052 0.028 Uiso 1 1 calc R . .
C73 C 0.8637(4) 0.2419(8) 0.4903(5) 0.034(3) Uani 1 1 d . . .
H73A H 0.9001 0.2597 0.4791 0.041 Uiso 1 1 calc R A .
H73B H 0.8529 0.2852 0.5201 0.041 Uiso 1 1 calc R . .
C74 C 0.6138(4) 0.1937(8) 0.1759(4) 0.023(2) Uani 1 1 d . . .
H74A H 0.5863 0.1565 0.1566 0.028 Uiso 1 1 calc R A .
H74B H 0.6389 0.2195 0.1488 0.028 Uiso 1 1 calc R . .
C75 C 0.3562(4) 0.5467(8) 0.5983(5) 0.035(3) Uani 1 1 d . A .
H75A H 0.3818 0.5989 0.5910 0.042 Uiso 1 1 calc R . .
H75B H 0.3276 0.5732 0.6213 0.042 Uiso 1 1 calc R . .
C76 C 0.9035(4) 0.0020(8) 0.2215(5) 0.028(3) Uani 1 1 d . A .
H76A H 0.9127 -0.0429 0.2512 0.034 Uiso 1 1 calc R . .
H76B H 0.9213 -0.0204 0.1882 0.034 Uiso 1 1 calc R . .
C77 C 0.9219(4) 0.0999(8) 0.2352(4) 0.025(2) Uani 1 1 d . . .
H77A H 0.9157 0.1427 0.2039 0.030 Uiso 1 1 calc R A .
H77B H 0.9605 0.0981 0.2420 0.030 Uiso 1 1 calc R . .
C78 C 0.5219(4) 0.0966(7) 0.5931(4) 0.021(2) Uani 1 1 d . . .
H78A H 0.5538 0.0997 0.6163 0.025 Uiso 1 1 calc R A .
H78B H 0.5288 0.0500 0.5637 0.025 Uiso 1 1 calc R . .
C79 C 0.4965(5) 0.7356(9) 0.5729(5) 0.039(3) Uani 1 1 d . . .
H79A H 0.4744 0.7765 0.5491 0.047 Uiso 1 1 calc R A .
H79B H 0.4726 0.7011 0.5980 0.047 Uiso 1 1 calc R . .
C80 C 0.4255(4) 0.4158(7) 0.5927(4) 0.023(2) Uani 1 1 d . A .
H80A H 0.4551 0.4603 0.5849 0.028 Uiso 1 1 calc R . .
H80B H 0.4399 0.3602 0.6130 0.028 Uiso 1 1 calc R . .
C81 C 0.6709(4) 0.3629(8) 0.5499(5) 0.027(3) Uani 1 1 d . A .
H81A H 0.6941 0.3948 0.5230 0.032 Uiso 1 1 calc R . .
H81B H 0.6465 0.3199 0.5300 0.032 Uiso 1 1 calc R . .
C82 C 0.4743(4) 0.0630(8) 0.6267(5) 0.027(3) Uani 1 1 d . A .
H82A H 0.4813 -0.0022 0.6411 0.033 Uiso 1 1 calc R . .
H82B H 0.4692 0.1070 0.6577 0.033 Uiso 1 1 calc R . .
C83 C 0.5341(5) 0.7993(9) 0.6054(6) 0.047(4) Uani 1 1 d . A .
H83A H 0.5555 0.8393 0.5805 0.056 Uiso 1 1 calc R . .
H83B H 0.5134 0.8427 0.6290 0.056 Uiso 1 1 calc R . .
C84 C 0.7911(4) 0.5098(8) 0.2707(6) 0.040(3) Uani 1 1 d . A .
H84A H 0.8080 0.4963 0.2355 0.047 Uiso 1 1 calc R . .
H84B H 0.7827 0.5793 0.2720 0.047 Uiso 1 1 calc R . .
C85 C 0.6004(5) 0.6651(8) 0.6037(6) 0.038(3) Uani 1 1 d . A .
H85A H 0.6240 0.7009 0.5789 0.045 Uiso 1 1 calc R . .
H85B H 0.6228 0.6239 0.6269 0.045 Uiso 1 1 calc R . .
C86 C 0.3325(4) 0.5118(8) 0.5447(5) 0.028(3) Uani 1 1 d . . .
H86A H 0.3168 0.5670 0.5252 0.033 Uiso 1 1 calc R A .
H86B H 0.3039 0.4649 0.5522 0.033 Uiso 1 1 calc R . .
C87 C 0.7397(5) 0.4532(7) 0.2743(6) 0.041(3) Uani 1 1 d . . .
H87A H 0.7181 0.4665 0.2418 0.049 Uiso 1 1 calc R A .
H87B H 0.7195 0.4751 0.3063 0.049 Uiso 1 1 calc R . .
C88 C 0.5107(4) 0.1960(6) 0.5689(4) 0.017(2) Uani 1 1 d . A .
H88A H 0.5416 0.2164 0.5471 0.020 Uiso 1 1 calc R . .
H88B H 0.5062 0.2430 0.5986 0.020 Uiso 1 1 calc R . .
C89 C 0.5705(5) 0.7376(9) 0.6396(6) 0.044(4) Uani 1 1 d . . .
H89A H 0.5494 0.7025 0.6670 0.052 Uiso 1 1 calc R A .
H89B H 0.5962 0.7791 0.6588 0.052 Uiso 1 1 calc R . .
C90 C 0.7394(4) -0.2141(7) 0.2583(5) 0.022(2) Uani 1 1 d . . .
H90A H 0.7592 -0.1769 0.2308 0.027 Uiso 1 1 calc R A .
H90B H 0.7651 -0.2545 0.2783 0.027 Uiso 1 1 calc R . .
C91 C 0.6992(4) -0.2789(7) 0.2300(4) 0.021(2) Uani 1 1 d . A .
H91A H 0.7175 -0.3193 0.2029 0.025 Uiso 1 1 calc R . .
H91B H 0.6824 -0.3220 0.2569 0.025 Uiso 1 1 calc R . .
C92 C 0.6569(4) -0.2192(8) 0.2023(5) 0.030(3) Uani 1 1 d . . .
H92A H 0.6299 -0.2627 0.1867 0.036 Uiso 1 1 calc R A .
H92B H 0.6732 -0.1826 0.1723 0.036 Uiso 1 1 calc R . .

loop_
_atom_site_aniso_label
_atom_site_aniso_U_11
_atom_site_aniso_U_22
_atom_site_aniso_U_33
_atom_site_aniso_U_23
_atom_site_aniso_U_13
_atom_site_aniso_U_12
Pt1 0.01323(17) 0.01440(17) 0.01354(18) -0.00079(16) 0.00046(17) -0.00185(14)
Pb1A 0.0162(6) 0.0176(5) 0.0147(3) -0.0011(3) 0.0029(3) 0.0018(3)
Cl1A 0.018(2) 0.0173(19) 0.0254(17) -0.0027(15) 0.0057(17) -0.0020(13)
Cl2A 0.0180(18) 0.0183(14) 0.0328(17) -0.0034(14) 0.0112(16) 0.0004(13)
Pb2A 0.0134(6) 0.0207(4) 0.0118(3) -0.0023(3) 0.0017(5) 0.0018(4)
Pb1B 0.033(5) 0.058(5) 0.023(3) -0.006(3) -0.001(3) -0.019(5)
Cl1B 0.021(6) 0.020(6) 0.024(5) -0.004(5) 0.004(5) -0.002(5)
Cl2B 0.023(6) 0.021(5) 0.033(5) -0.004(5) 0.000(5) 0.000(5)
Pb2B 0.019(4) 0.026(3) 0.018(3) -0.006(2) -0.001(4) -0.004(3)
P1A 0.0136(13) 0.0150(13) 0.0150(14) 0.0029(11) -0.0019(11) -0.0011(10)
Pt2 0.01385(17) 0.01091(16) 0.01132(17) -0.00074(16) -0.00014(16) 0.00167(14)
P2 0.0153(12) 0.0154(12) 0.0200(14) -0.0032(12) 0.0022(12) -0.0026(10)
P3 0.0133(13) 0.0101(12) 0.0139(14) -0.0003(10) -0.0037(11) 0.0043(10)
P4 0.0154(12) 0.0133(12) 0.0125(12) 0.0005(11) -0.0003(11) 0.0000(9)
Al11 0.0261(18) 0.0288(18) 0.0275(19) -0.0045(16) -0.0053(16) 0.0006(15)
Cl11 0.051(2) 0.0215(17) 0.162(5) 0.014(2) -0.003(3) 0.0026(16)
Al12 0.0241(18) 0.051(2) 0.0207(18) 0.0024(17) -0.0032(15) 0.0170(16)
Cl12 0.0323(18) 0.115(3) 0.0348(19) 0.002(2) -0.0012(16) 0.0094(19)
Cl13 0.054(2) 0.0438(19) 0.042(2) -0.0037(16) -0.0275(17) -0.0024(16)
Cl14 0.0370(17) 0.0373(17) 0.0352(18) -0.0052(14) -0.0065(15) 0.0096(13)
Cl15 0.036(2) 0.151(4) 0.068(3) 0.067(3) -0.019(2) -0.020(2)
Cl16 0.136(4) 0.068(3) 0.044(2) -0.016(2) -0.035(3) 0.064(3)
Cl17 0.0440(18) 0.0468(18) 0.0283(16) 0.0092(14) 0.0125(14) 0.0143(15)
Cl18 0.0301(16) 0.0529(19) 0.0331(17) 0.0084(15) -0.0097(14) 0.0121(14)
C21 0.020(4) 0.013(4) 0.030(5) -0.004(4) -0.005(4) 0.001(4)
C22 0.019(4) 0.014(4) 0.020(4) 0.002(4) 0.004(4) 0.006(4)
C23 0.014(5) 0.021(5) 0.029(6) -0.008(5) 0.004(5) 0.000(4)
C24 0.019(4) 0.013(4) 0.015(4) -0.005(3) 0.000(3) 0.005(3)
C25 0.019(5) 0.021(5) 0.026(6) 0.004(5) -0.008(5) 0.000(4)
C26 0.036(7) 0.017(5) 0.022(6) -0.001(4) 0.003(5) 0.002(4)
C27 0.021(5) 0.019(5) 0.021(6) 0.003(5) 0.004(5) 0.004(4)
C28 0.026(5) 0.019(5) 0.018(5) 0.012(5) -0.008(5) -0.009(4)
C29 0.026(6) 0.021(5) 0.023(6) 0.000(5) -0.008(5) -0.001(4)
C30 0.020(5) 0.039(6) 0.026(6) 0.009(6) 0.005(5) 0.003(5)
C31 0.026(6) 0.028(6) 0.024(6) -0.012(5) 0.003(5) 0.003(5)
C32 0.020(5) 0.031(6) 0.029(6) 0.001(5) -0.003(5) -0.009(4)
C33 0.019(5) 0.020(5) 0.016(5) -0.006(4) 0.011(4) -0.002(4)
C34 0.015(5) 0.022(5) 0.019(6) 0.004(4) 0.002(4) -0.007(4)
C35 0.024(5) 0.008(4) 0.017(5) 0.001(4) 0.013(4) 0.004(4)
C36 0.020(5) 0.039(6) 0.023(6) -0.002(5) -0.008(5) 0.006(5)
C37 0.017(5) 0.033(6) 0.019(6) 0.015(5) -0.006(4) -0.004(4)
C38 0.014(5) 0.015(5) 0.011(5) -0.006(4) -0.005(4) 0.004(4)
C39 0.022(5) 0.014(5) 0.017(5) 0.008(4) 0.003(4) -0.004(4)
C40 0.022(5) 0.021(5) 0.015(5) -0.009(4) -0.002(4) -0.001(4)
C41 0.028(6) 0.010(5) 0.032(6) 0.004(5) 0.010(5) 0.000(4)
C42 0.036(6) 0.020(5) 0.014(5) 0.008(4) 0.001(5) -0.006(5)
C43 0.016(5) 0.017(5) 0.019(5) 0.000(4) 0.003(4) -0.004(4)
C44 0.020(5) 0.031(6) 0.026(6) 0.017(6) -0.002(5) -0.004(4)
C45 0.031(6) 0.028(6) 0.029(6) 0.006(6) -0.006(6) -0.006(5)
C46 0.025(6) 0.017(5) 0.022(6) -0.007(5) -0.004(5) -0.002(4)
C47 0.004(5) 0.042(7) 0.034(7) 0.010(6) -0.005(5) 0.000(4)
C48 0.047(8) 0.038(7) 0.029(7) 0.004(6) 0.001(6) -0.007(6)
C49 0.032(6) 0.016(5) 0.036(7) -0.006(5) 0.018(5) 0.000(4)
C50 0.017(5) 0.032(6) 0.032(6) 0.019(6) -0.013(5) -0.017(4)
C51 0.030(6) 0.022(6) 0.016(5) -0.003(5) 0.004(5) 0.005(5)
C52 0.015(5) 0.017(5) 0.020(5) 0.009(4) -0.002(4) -0.003(4)
C53 0.016(5) 0.020(5) 0.029(6) 0.004(5) 0.010(5) 0.005(4)
C54 0.008(5) 0.020(5) 0.020(5) -0.010(4) -0.002(4) 0.006(4)
C55 0.021(6) 0.033(6) 0.025(6) 0.008(5) -0.001(5) 0.013(5)
C56 0.024(6) 0.022(6) 0.020(6) -0.006(5) 0.005(5) 0.008(4)
C57 0.046(7) 0.033(6) 0.018(6) 0.007(5) -0.004(6) 0.013(6)
C58 0.035(7) 0.038(7) 0.033(7) 0.017(6) -0.011(6) -0.006(6)
C59 0.032(6) 0.019(5) 0.023(6) -0.001(5) -0.003(5) 0.002(4)
C60 0.035(7) 0.018(6) 0.052(8) -0.003(6) 0.001(6) -0.001(5)
C61 0.026(6) 0.045(8) 0.043(8) 0.022(6) 0.009(6) -0.009(5)
C62 0.024(6) 0.021(6) 0.030(6) 0.005(5) -0.002(5) 0.006(5)
C63 0.022(6) 0.025(6) 0.017(5) -0.003(5) -0.001(5) 0.002(4)
C64 0.025(6) 0.023(6) 0.028(6) 0.006(5) 0.012(5) -0.005(5)
C65 0.040(7) 0.016(5) 0.022(6) -0.004(5) 0.002(5) 0.010(5)
C66 0.047(8) 0.042(7) 0.032(7) -0.017(6) -0.007(7) -0.006(6)
C67 0.013(5) 0.021(5) 0.030(6) -0.001(5) -0.002(5) 0.007(4)
C68 0.026(6) 0.027(6) 0.044(8) -0.011(6) -0.006(6) 0.000(5)
C69 0.033(6) 0.019(5) 0.031(6) 0.007(5) 0.014(5) 0.007(5)
C70 0.042(7) 0.019(6) 0.021(6) 0.001(5) 0.003(5) 0.013(5)
C71 0.019(6) 0.074(10) 0.040(8) -0.029(7) 0.008(6) -0.010(6)
C72 0.025(6) 0.024(6) 0.020(6) -0.005(5) 0.009(5) -0.004(4)
C73 0.027(6) 0.041(7) 0.034(7) -0.017(6) -0.017(6) 0.002(5)
C74 0.023(6) 0.031(6) 0.017(5) 0.003(5) 0.003(5) 0.010(5)
C75 0.024(6) 0.027(6) 0.054(9) -0.027(6) -0.006(6) 0.007(5)
C76 0.028(6) 0.027(6) 0.029(7) 0.006(5) 0.010(5) 0.000(5)
C77 0.016(5) 0.038(7) 0.020(6) -0.008(5) 0.003(5) 0.003(5)
C78 0.021(5) 0.017(5) 0.025(6) -0.001(5) 0.005(5) 0.003(4)
C79 0.038(7) 0.043(8) 0.036(7) 0.007(6) 0.015(6) 0.020(6)
C80 0.027(6) 0.017(5) 0.025(6) -0.002(5) -0.005(5) -0.001(5)
C81 0.028(6) 0.026(6) 0.027(6) 0.012(5) -0.003(5) -0.005(5)
C82 0.024(6) 0.033(6) 0.025(6) 0.005(5) -0.001(5) 0.001(5)
C83 0.050(8) 0.028(7) 0.062(10) 0.002(7) 0.033(8) -0.002(6)
C84 0.036(7) 0.020(6) 0.063(10) -0.005(6) 0.010(7) 0.006(5)
C85 0.035(7) 0.029(7) 0.049(8) -0.023(6) -0.001(6) -0.006(5)
C86 0.012(5) 0.029(6) 0.042(7) -0.005(5) -0.007(5) 0.005(5)
C87 0.050(8) 0.012(5) 0.060(9) 0.009(6) 0.005(7) 0.012(5)
C88 0.019(5) 0.012(5) 0.020(5) -0.001(4) -0.001(4) -0.002(4)
C89 0.043(8) 0.034(7) 0.054(9) -0.031(7) -0.003(7) 0.003(6)
C90 0.015(5) 0.017(5) 0.034(7) 0.003(5) -0.007(5) 0.004(4)
C91 0.029(6) 0.009(5) 0.026(6) -0.002(4) 0.001(5) 0.008(4)
C92 0.031(6) 0.026(6) 0.033(7) -0.012(5) -0.014(6) 0.002(5)

loop_
_atom_type_symbol
_atom_type_description
_atom_type_scat_dispersion_real
_atom_type_scat_dispersion_imag
_atom_type_scat_source
C C 0.0033 0.0016 'International Tables Vol C Tables 4.2.6.8 and 6.1.1.4'
H H 0.0000 0.0000 'International Tables Vol C Tables 4.2.6.8 and 6.1.1.4'
Al Al 0.0645 0.0514 'International Tables Vol C Tables 4.2.6.8 and 6.1.1.4'
P P 0.1023 0.0942 'International Tables Vol C Tables 4.2.6.8 and 6.1.1.4'
Cl Cl 0.1484 0.1585 'International Tables Vol C Tables 4.2.6.8 and 6.1.1.4'
Pt Pt -1.7033 8.3905 'International Tables Vol C Tables 4.2.6.8 and 6.1.1.4'
Pb Pb -3.3944 10.1111 'International Tables Vol C Tables 4.2.6.8 and 6.1.1.4'

loop_
_geom_angle_atom_site_label_1
_geom_angle_atom_site_label_2
_geom_angle_atom_site_label_3
_geom_angle
P1A Pt1 P2 162.56(10)
P1A Pt1 Pb1A 96.71(9)
P2 Pt1 Pb1A 100.24(9)
P1A Pt1 Pb1B 108.6(5)
P2 Pt1 Pb1B 88.3(5)
Pb1A Pt1 Pb1B 11.9(5)
Pt1 Pb1A Cl1A 89.96(10)
Pt1 Pb1A Cl2A 116.19(9)
Cl1A Pb1A Cl2A 77.32(10)
Pb1A Cl1A Pb2A 101.86(11)
Pb2A Cl2A Pb1A 101.36(10)
Pt2 Pb2A Cl2A 92.09(10)
Pt2 Pb2A Cl1A 111.91(13)
Cl2A Pb2A Cl1A 79.14(11)
Pt1 Pb1B Cl2B 107.2(9)
Pt1 Pb1B Cl1B 92.6(11)
Cl2B Pb1B Cl1B 80.3(11)
Pb1B Cl1B Pb2B 99.5(13)
Pb1B Cl2B Pb2B 101.7(10)
Pt2 Pb2B Cl1B 120.6(13)
Pt2 Pb2B Cl2B 91.2(10)
Cl1B Pb2B Cl2B 78.1(12)
C53 P1A C27 111.1(5)
C53 P1A C52 107.0(5)
C27 P1A C52 103.2(4)
C53 P1A Pt1 106.7(3)
C27 P1A Pt1 118.0(4)
C52 P1A Pt1 110.3(3)
P3 Pt2 P4 162.87(10)
P3 Pt2 Pb2A 100.93(9)
P4 Pt2 Pb2A 95.96(9)
P3 Pt2 Pb2B 94.0(4)
P4 Pt2 Pb2B 102.8(4)
Pb2A Pt2 Pb2B 7.3(3)
C41 P2 C43 106.4(5)
C41 P2 C32 104.3(5)
C43 P2 C32 106.1(5)
C41 P2 Pt1 105.8(3)
C43 P2 Pt1 112.3(3)
C32 P2 Pt1 120.9(3)
C24 P3 C38 111.2(4)
C24 P3 C54 104.5(4)
C38 P3 C54 105.6(4)
C24 P3 Pt2 106.9(3)
C38 P3 Pt2 120.1(3)
C54 P3 Pt2 107.3(3)
C35 P4 C39 106.5(4)
C35 P4 C40 103.6(4)
C39 P4 C40 107.1(5)
C35 P4 Pt2 114.8(3)
C39 P4 Pt2 104.3(3)
C40 P4 Pt2 119.7(3)
Cl11 Al11 Cl13 110.0(2)
Cl11 Al11 Cl14 110.5(2)
Cl13 Al11 Cl14 110.6(2)
Cl11 Al11 Cl12 113.4(2)
Cl13 Al11 Cl12 107.1(2)
Cl14 Al11 Cl12 105.1(2)
Cl16 Al12 Cl18 109.3(2)
Cl16 Al12 Cl17 111.0(2)
Cl18 Al12 Cl17 111.80(19)
Cl16 Al12 Cl15 112.9(3)
Cl18 Al12 Cl15 106.9(2)
Cl17 Al12 Cl15 104.9(2)
C92 C21 C24 110.3(8)
C92 C21 H21A 109.6
C24 C21 H21A 109.6
C92 C21 H21B 109.6
C24 C21 H21B 109.6
H21A C21 H21B 108.1
C90 C22 C24 109.6(8)
C90 C22 H22A 109.8
C24 C22 H22A 109.8
C90 C22 H22B 109.8
C24 C22 H22B 109.8
H22A C22 H22B 108.2
C72 C23 C39 111.1(8)
C72 C23 H23A 109.4
C39 C23 H23A 109.4
C72 C23 H23B 109.4
C39 C23 H23B 109.4
H23A C23 H23B 108.0
C21 C24 C22 109.6(8)
C21 C24 P3 116.7(7)
C22 C24 P3 112.8(7)
C21 C24 H24A 105.6
C22 C24 H24A 105.6
P3 C24 H24A 105.6
C36 C25 C33 110.5(8)
C36 C25 H25A 109.5
C33 C25 H25A 109.5
C36 C25 H25B 109.5
C33 C25 H25B 109.5
H25A C25 H25B 108.1
C30 C26 C28 111.4(9)
C30 C26 H26A 109.3
C28 C26 H26A 109.3
C30 C26 H26B 109.3
C28 C26 H26B 109.3
H26A C26 H26B 108.0
C28 C27 C50 109.9(8)
C28 C27 P1A 115.7(7)
C50 C27 P1A 116.2(8)
C28 C27 H27A 104.5
C50 C27 H27A 104.5
P1A C27 H27A 104.5
C27 C28 C26 109.5(8)
C27 C28 H28A 109.8
C26 C28 H28A 109.8
C27 C28 H28B 109.8
C26 C28 H28B 109.8
H28A C28 H28B 108.2
C37 C29 C34 110.6(9)
C37 C29 H29A 109.5
C34 C29 H29A 109.5
C37 C29 H29B 109.5
C34 C29 H29B 109.5
H29A C29 H29B 108.1
C26 C30 C61 112.4(9)
C26 C30 H30A 109.1
C61 C30 H30A 109.1
C26 C30 H30B 109.1
C61 C30 H30B 109.1
H30A C30 H30B 107.9
C40 C31 C73 110.7(8)
C40 C31 H31A 109.5
C73 C31 H31A 109.5
C40 C31 H31B 109.5
C73 C31 H31B 109.5
H31A C31 H31B 108.1
C45 C32 C71 109.7(9)
C45 C32 P2 114.7(8)
C71 C32 P2 116.0(8)
C45 C32 H32A 105.1
C71 C32 H32A 105.1
P2 C32 H32A 105.1
C25 C33 C40 112.4(8)
C25 C33 H33A 109.1
C40 C33 H33A 109.1
C25 C33 H33B 109.1
C40 C33 H33B 109.1
H33A C33 H33B 107.9
C38 C34 C29 111.6(8)
C38 C34 H34A 109.3
C29 C34 H34A 109.3
C38 C34 H34B 109.3
C29 C34 H34B 109.3
H34A C34 H34B 108.0
C69 C35 C49 113.8(9)
C69 C35 P4 111.4(7)
C49 C35 P4 114.8(7)
C69 C35 H35A 105.3
C49 C35 H35A 105.3
P4 C35 H35A 105.3
C73 C36 C25 112.5(10)
C73 C36 H36A 109.1
C25 C36 H36A 109.1
C73 C36 H36B 109.1
C25 C36 H36B 109.1
H36A C36 H36B 107.8
C47 C37 C29 111.7(8)
C47 C37 H37A 109.3
C29 C37 H37A 109.3
C47 C37 H37B 109.3
C29 C37 H37B 109.3
H37A C37 H37B 107.9
C34 C38 C44 111.6(8)
C34 C38 P3 112.7(6)
C44 C38 P3 116.6(7)
C34 C38 H38A 104.9
C44 C38 H38A 104.9
P3 C38 H38A 104.9
C63 C39 C23 109.8(8)
C63 C39 P4 116.4(7)
C23 C39 P4 111.3(6)
C63 C39 H39A 106.2
C23 C39 H39A 106.2
P4 C39 H39A 106.2
C31 C40 C33 110.6(9)
C31 C40 P4 115.3(7)
C33 C40 P4 108.5(6)
C31 C40 H40A 107.4
C33 C40 H40A 107.4
P4 C40 H40A 107.4
C59 C41 C80 110.6(8)
C59 C41 P2 114.0(8)
C80 C41 P2 109.6(7)
C59 C41 H41A 107.5
C80 C41 H41A 107.5
P2 C41 H41A 107.5
C58 C42 C46 111.8(9)
C58 C42 H42A 109.3
C46 C42 H42A 109.3
C58 C42 H42B 109.3
C46 C42 H42B 109.3
H42A C42 H42B 107.9
C88 C43 C67 108.6(8)
C88 C43 P2 111.9(6)
C67 C43 P2 116.4(7)
C88 C43 H43A 106.4
C67 C43 H43A 106.4
P2 C43 H43A 106.4
C38 C44 C47 108.6(9)
C38 C44 H44A 110.0
C47 C44 H44A 110.0
C38 C44 H44B 110.0
C47 C44 H44B 110.0
H44A C44 H44B 108.3
C32 C45 C48 110.9(10)
C32 C45 H45A 109.5
C48 C45 H45A 109.5
C32 C45 H45B 109.5
C48 C45 H45B 109.5
H45A C45 H45B 108.1
C52 C46 C42 109.0(8)
C52 C46 H46A 109.9
C42 C46 H46A 109.9
C52 C46 H46B 109.9
C42 C46 H46B 109.9
H46A C46 H46B 108.3
C37 C47 C44 111.8(8)
C37 C47 H47A 109.3
C44 C47 H47A 109.3
C37 C47 H47B 109.3
C44 C47 H47B 109.3
H47A C47 H47B 107.9
C68 C48 C45 112.9(11)
C68 C48 H48A 109.0
C45 C48 H48A 109.0
C68 C48 H48B 109.0
C45 C48 H48B 109.0
H48A C48 H48B 107.8
C35 C49 C60 109.2(9)
C35 C49 H49A 109.8
C60 C49 H49A 109.8
C35 C49 H49B 109.8
C60 C49 H49B 109.8
H49A C49 H49B 108.3
C61 C50 C27 108.7(10)
C61 C50 H50A 109.9
C27 C50 H50A 109.9
C61 C50 H50B 109.9
C27 C50 H50B 109.9
H50A C50 H50B 108.3
C54 C51 C62 108.8(9)
C54 C51 H51A 109.9
C62 C51 H51A 109.9
C54 C51 H51B 109.9
C62 C51 H51B 109.9
H51A C51 H51B 108.3
C81 C52 C46 110.8(8)
C81 C52 P1A 112.1(8)
C46 C52 P1A 107.4(7)
C81 C52 H52A 108.8
C46 C52 H52A 108.8
P1A C52 H52A 108.8
C85 C53 C57 110.7(9)
C85 C53 P1A 117.3(7)
C57 C53 P1A 113.1(8)
C85 C53 H53A 104.8
C57 C53 H53A 104.8
P1A C53 H53A 104.8
C56 C54 C51 110.6(8)
C56 C54 P3 111.7(6)
C51 C54 P3 108.8(7)
C56 C54 H54A 108.5
C51 C54 H54A 108.5
P3 C54 H54A 108.5
C81 C55 C58 110.0(9)
C81 C55 H55A 109.7
C58 C55 H55A 109.7
C81 C55 H55B 109.7
C58 C55 H55B 109.7
H55A C55 H55B 108.2
C74 C56 C54 113.2(8)
C74 C56 H56A 108.9
C54 C56 H56A 108.9
C74 C56 H56B 108.9
C54 C56 H56B 108.9
H56A C56 H56B 107.8
C53 C57 C79 112.7(10)
C53 C57 H57A 109.1
C79 C57 H57A 109.1
C53 C57 H57B 109.1
C79 C57 H57B 109.1
H57A C57 H57B 107.8
C42 C58 C55 110.6(9)
C42 C58 H58A 109.5
C55 C58 H58A 109.5
C42 C58 H58B 109.5
C55 C58 H58B 109.5
H58A C58 H58B 108.1
C41 C59 C86 109.9(9)
C41 C59 H59A 109.7
C86 C59 H59A 109.7
C41 C59 H59B 109.7
C86 C59 H59B 109.7
H59A C59 H59B 108.2
C84 C60 C49 111.1(10)
C84 C60 H60A 109.4
C49 C60 H60A 109.4
C84 C60 H60B 109.4
C49 C60 H60B 109.4
H60A C60 H60B 108.0
C30 C61 C50 112.1(9)
C30 C61 H61A 109.2
C50 C61 H61A 109.2
C30 C61 H61B 109.2
C50 C61 H61B 109.2
H61A C61 H61B 107.9
C70 C62 C51 110.9(9)
C70 C62 H62A 109.5
C51 C62 H62A 109.5
C70 C62 H62B 109.5
C51 C62 H62B 109.5
H62A C62 H62B 108.0
C77 C63 C39 112.5(8)
C77 C63 H63A 109.1
C39 C63 H63A 109.1
C77 C63 H63B 109.1
C39 C63 H63B 109.1
H63A C63 H63B 107.8
C67 C64 C82 111.4(9)
C67 C64 H64A 109.3
C82 C64 H64A 109.3
C67 C64 H64B 109.3
C82 C64 H64B 109.3
H64A C64 H64B 108.0
C75 C65 C80 112.9(10)
C75 C65 H65A 109.0
C80 C65 H65A 109.0
C75 C65 H65B 109.0
C80 C65 H65B 109.0
H65A C65 H65B 107.8
C68 C66 C71 110.0(11)
C68 C66 H66A 109.7
C71 C66 H66A 109.7
C68 C66 H66B 109.7
C71 C66 H66B 109.7
H66A C66 H66B 108.2
C64 C67 C43 112.6(8)
C64 C67 H67A 109.1
C43 C67 H67A 109.1
C64 C67 H67B 109.1
C43 C67 H67B 109.1
H67A C67 H67B 107.8
C48 C68 C66 111.8(10)
C48 C68 H68A 109.3
C66 C68 H68A 109.3
C48 C68 H68B 109.3
C66 C68 H68B 109.3
H68A C68 H68B 107.9
C35 C69 C87 109.2(9)
C35 C69 H69A 109.8
C87 C69 H69A 109.8
C35 C69 H69B 109.8
C87 C69 H69B 109.8
H69A C69 H69B 108.3
C62 C70 C74 111.1(9)
C62 C70 H70A 109.4
C74 C70 H70A 109.4
C62 C70 H70B 109.4
C74 C70 H70B 109.4
H70A C70 H70B 108.0
C66 C71 C32 112.8(10)
C66 C71 H71A 109.0
C32 C71 H71A 109.0
C66 C71 H71B 109.0
C32 C71 H71B 109.0
H71A C71 H71B 107.8
C23 C72 C76 112.2(9)
C23 C72 H72A 109.2
C76 C72 H72A 109.2
C23 C72 H72B 109.2
C76 C72 H72B 109.2
H72A C72 H72B 107.9
C36 C73 C31 110.6(9)
C36 C73 H73A 109.5
C31 C73 H73A 109.5
C36 C73 H73B 109.5
C31 C73 H73B 109.5
H73A C73 H73B 108.1
C56 C74 C70 110.2(9)
C56 C74 H74A 109.6
C70 C74 H74A 109.6
C56 C74 H74B 109.6
C70 C74 H74B 109.6
H74A C74 H74B 108.1
C65 C75 C86 111.7(9)
C65 C75 H75A 109.3
C86 C75 H75A 109.3
C65 C75 H75B 109.3
C86 C75 H75B 109.3
H75A C75 H75B 107.9
C77 C76 C72 109.5(9)
C77 C76 H76A 109.8
C72 C76 H76A 109.8
C77 C76 H76B 109.8
C72 C76 H76B 109.8
H76A C76 H76B 108.2
C76 C77 C63 113.2(9)
C76 C77 H77A 108.9
C63 C77 H77A 108.9
C76 C77 H77B 108.9
C63 C77 H77B 108.9
H77A C77 H77B 107.8
C88 C78 C82 110.0(8)
C88 C78 H78A 109.7
C82 C78 H78A 109.7
C88 C78 H78B 109.7
C82 C78 H78B 109.7
H78A C78 H78B 108.2
C83 C79 C57 111.8(10)
C83 C79 H79A 109.3
C57 C79 H79A 109.3
C83 C79 H79B 109.3
C57 C79 H79B 109.3
H79A C79 H79B 107.9
C41 C80 C65 110.4(9)
C41 C80 H80A 109.6
C65 C80 H80A 109.6
C41 C80 H80B 109.6
C65 C80 H80B 109.6
H80A C80 H80B 108.1
C52 C81 C55 113.3(10)
C52 C81 H81A 108.9
C55 C81 H81A 108.9
C52 C81 H81B 108.9
C55 C81 H81B 108.9
H81A C81 H81B 107.7
C64 C82 C78 110.3(9)
C64 C82 H82A 109.6
C78 C82 H82A 109.6
C64 C82 H82B 109.6
C78 C82 H82B 109.6
H82A C82 H82B 108.1
C89 C83 C79 110.1(10)
C89 C83 H83A 109.6
C79 C83 H83A 109.6
C89 C83 H83B 109.6
C79 C83 H83B 109.6
H83A C83 H83B 108.2
C60 C84 C87 113.6(11)
C60 C84 H84A 108.9
C87 C84 H84A 108.9
C60 C84 H84B 108.9
C87 C84 H84B 108.9
H84A C84 H84B 107.7
C53 C85 C89 113.3(10)
C53 C85 H85A 108.9
C89 C85 H85A 108.9
C53 C85 H85B 108.9
C89 C85 H85B 108.9
H85A C85 H85B 107.7
C75 C86 C59 111.2(8)
C75 C86 H86A 109.4
C59 C86 H86A 109.4
C75 C86 H86B 109.4
C59 C86 H86B 109.4
H86A C86 H86B 108.0
C84 C87 C69 112.4(9)
C84 C87 H87A 109.1
C69 C87 H87A 109.1
C84 C87 H87B 109.1
C69 C87 H87B 109.1
H87A C87 H87B 107.9
C78 C88 C43 112.5(8)
C78 C88 H88A 109.1
C43 C88 H88A 109.1
C78 C88 H88B 109.1
C43 C88 H88B 109.1
H88A C88 H88B 107.8
C83 C89 C85 110.2(12)
C83 C89 H89A 109.6
C85 C89 H89A 109.6
C83 C89 H89B 109.6
C85 C89 H89B 109.6
H89A C89 H89B 108.1
C91 C90 C22 111.9(8)
C91 C90 H90A 109.2
C22 C90 H90A 109.2
C91 C90 H90B 109.2
C22 C90 H90B 109.2
H90A C90 H90B 107.9
C92 C91 C90 110.6(8)
C92 C91 H91A 109.5
C90 C91 H91A 109.5
C92 C91 H91B 109.5
C90 C91 H91B 109.5
H91A C91 H91B 108.1
C91 C92 C21 112.4(9)
C91 C92 H92A 109.1
C21 C92 H92A 109.1
C91 C92 H92B 109.1
C21 C92 H92B 109.1
H92A C92 H92B 107.9

loop_
_geom_bond_atom_site_label_1
_geom_bond_atom_site_label_2
_geom_bond_distance
Pt1 P1A 2.295(3)
Pt1 P2 2.326(2)
Pt1 Pb1A 2.6034(10)
Pt1 Pb1B 2.631(10)
Pb1A Cl1A 2.763(4)
Pb1A Cl2A 2.829(3)
Cl1A Pb2A 2.766(4)
Cl2A Pb2A 2.719(4)
Pb2A Pt2 2.603(2)
Pb1B Cl2B 2.64(3)
Pb1B Cl1B 2.72(5)
Cl1B Pb2B 2.75(4)
Cl2B Pb2B 2.74(4)
Pb2B Pt2 2.66(2)
P1A C53 1.822(10)
P1A C27 1.850(10)
P1A C52 1.871(10)
Pt2 P3 2.304(3)
Pt2 P4 2.322(2)
P2 C41 1.858(10)
P2 C43 1.860(10)
P2 C32 1.876(12)
P3 C24 1.839(9)
P3 C38 1.849(10)
P3 C54 1.851(10)
P4 C35 1.843(9)
P4 C39 1.856(10)
P4 C40 1.860(10)
Al11 Cl11 2.104(5)
Al11 Cl13 2.123(5)
Al11 Cl14 2.135(5)
Al11 Cl12 2.164(5)
Al12 Cl16 2.087(5)
Al12 Cl18 2.126(4)
Al12 Cl17 2.130(5)
Al12 Cl15 2.149(6)
C21 C92 1.528(15)
C21 C24 1.540(13)
C21 H21A 0.9900
C21 H21B 0.9900
C22 C90 1.541(14)
C22 C24 1.545(13)
C22 H22A 0.9900
C22 H22B 0.9900
C23 C72 1.521(14)
C23 C39 1.560(13)
C23 H23A 0.9900
C23 H23B 0.9900
C24 H24A 1.0000
C25 C36 1.500(15)
C25 C33 1.543(14)
C25 H25A 0.9900
C25 H25B 0.9900
C26 C30 1.496(15)
C26 C28 1.535(15)
C26 H26A 0.9900
C26 H26B 0.9900
C27 C28 1.531(13)
C27 C50 1.541(13)
C27 H27A 1.0000
C28 H28A 0.9900
C28 H28B 0.9900
C29 C37 1.542(13)
C29 C34 1.546(14)
C29 H29A 0.9900
C29 H29B 0.9900
C30 C61 1.521(16)
C30 H30A 0.9900
C30 H30B 0.9900
C31 C40 1.509(13)
C31 C73 1.547(15)
C31 H31A 0.9900
C31 H31B 0.9900
C32 C45 1.498(13)
C32 C71 1.524(16)
C32 H32A 1.0000
C33 C40 1.559(13)
C33 H33A 0.9900
C33 H33B 0.9900
C34 C38 1.504(13)
C34 H34A 0.9900
C34 H34B 0.9900
C35 C69 1.507(15)
C35 C49 1.515(14)
C35 H35A 1.0000
C36 C73 1.495(15)
C36 H36A 0.9900
C36 H36B 0.9900
C37 C47 1.501(14)
C37 H37A 0.9900
C37 H37B 0.9900
C38 C44 1.531(13)
C38 H38A 1.0000
C39 C63 1.535(14)
C39 H39A 1.0000
C40 H40A 1.0000
C41 C59 1.530(14)
C41 C80 1.546(15)
C41 H41A 1.0000
C42 C58 1.518(16)
C42 C46 1.554(14)
C42 H42A 0.9900
C42 H42B 0.9900
C43 C88 1.536(13)
C43 C67 1.556(13)
C43 H43A 1.0000
C44 C47 1.561(15)
C44 H44A 0.9900
C44 H44B 0.9900
C45 C48 1.540(16)
C45 H45A 0.9900
C45 H45B 0.9900
C46 C52 1.530(14)
C46 H46A 0.9900
C46 H46B 0.9900
C47 H47A 0.9900
C47 H47B 0.9900
C48 C68 1.467(16)
C48 H48A 0.9900
C48 H48B 0.9900
C49 C60 1.560(14)
C49 H49A 0.9900
C49 H49B 0.9900
C50 C61 1.533(16)
C50 H50A 0.9900
C50 H50B 0.9900
C51 C54 1.550(13)
C51 C62 1.563(14)
C51 H51A 0.9900
C51 H51B 0.9900
C52 C81 1.501(15)
C52 H52A 1.0000
C53 C85 1.498(15)
C53 C57 1.502(14)
C53 H53A 1.0000
C54 C56 1.534(14)
C54 H54A 1.0000
C55 C81 1.509(14)
C55 C58 1.518(15)
C55 H55A 0.9900
C55 H55B 0.9900
C56 C74 1.490(14)
C56 H56A 0.9900
C56 H56B 0.9900
C57 C79 1.531(15)
C57 H57A 0.9900
C57 H57B 0.9900
C58 H58A 0.9900
C58 H58B 0.9900
C59 C86 1.543(14)
C59 H59A 0.9900
C59 H59B 0.9900
C60 C84 1.474(17)
C60 H60A 0.9900
C60 H60B 0.9900
C61 H61A 0.9900
C61 H61B 0.9900
C62 C70 1.499(15)
C62 H62A 0.9900
C62 H62B 0.9900
C63 C77 1.511(14)
C63 H63A 0.9900
C63 H63B 0.9900
C64 C67 1.513(14)
C64 C82 1.530(15)
C64 H64A 0.9900
C64 H64B 0.9900
C65 C75 1.483(16)
C65 C80 1.552(14)
C65 H65A 0.9900
C65 H65B 0.9900
C66 C68 1.488(15)
C66 C71 1.507(17)
C66 H66A 0.9900
C66 H66B 0.9900
C67 H67A 0.9900
C67 H67B 0.9900
C68 H68A 0.9900
C68 H68B 0.9900
C69 C87 1.569(13)
C69 H69A 0.9900
C69 H69B 0.9900
C70 C74 1.548(14)
C70 H70A 0.9900
C70 H70B 0.9900
C71 H71A 0.9900
C71 H71B 0.9900
C72 C76 1.540(14)
C72 H72A 0.9900
C72 H72B 0.9900
C73 H73A 0.9900
C73 H73B 0.9900
C74 H74A 0.9900
C74 H74B 0.9900
C75 C86 1.532(16)
C75 H75A 0.9900
C75 H75B 0.9900
C76 C77 1.478(15)
C76 H76A 0.9900
C76 H76B 0.9900
C77 H77A 0.9900
C77 H77B 0.9900
C78 C88 1.532(13)
C78 C82 1.534(14)
C78 H78A 0.9900
C78 H78B 0.9900
C79 C83 1.528(18)
C79 H79A 0.9900
C79 H79B 0.9900
C80 H80A 0.9900
C80 H80B 0.9900
C81 H81A 0.9900
C81 H81B 0.9900
C82 H82A 0.9900
C82 H82B 0.9900
C83 C89 1.514(18)
C83 H83A 0.9900
C83 H83B 0.9900
C84 C87 1.519(16)
C84 H84A 0.9900
C84 H84B 0.9900
C85 C89 1.542(15)
C85 H85A 0.9900
C85 H85B 0.9900
C86 H86A 0.9900
C86 H86B 0.9900
C87 H87A 0.9900
C87 H87B 0.9900
C88 H88A 0.9900
C88 H88B 0.9900
C89 H89A 0.9900
C89 H89B 0.9900
C90 C91 1.527(14)
C90 H90A 0.9900
C90 H90B 0.9900
C91 C92 1.515(14)
C91 H91A 0.9900
C91 H91B 0.9900
C92 H92A 0.9900
C92 H92B 0.9900

loop_
_geom_torsion_atom_site_label_1
_geom_torsion_atom_site_label_2
_geom_torsion_atom_site_label_3
_geom_torsion_atom_site_label_4
_geom_torsion
P1A Pt1 Pb1A Cl1A 112.28(10)
P2 Pt1 Pb1A Cl1A -63.62(10)
Pb1B Pt1 Pb1A Cl1A -62.0(11)
P1A Pt1 Pb1A Cl2A 36.45(10)
P2 Pt1 Pb1A Cl2A -139.44(10)
Pb1B Pt1 Pb1A Cl2A -137.8(11)
Pt1 Pb1A Cl1A Pb2A -121.19(14)
Cl2A Pb1A Cl1A Pb2A -4.29(14)
Pt1 Pb1A Cl2A Pb2A 87.95(11)
Cl1A Pb1A Cl2A Pb2A 4.35(14)
Pb1A Cl2A Pb2A Pt2 107.60(11)
Pb1A Cl2A Pb2A Cl1A -4.32(14)
Pb1A Cl1A Pb2A Pt2 -83.44(15)
Pb1A Cl1A Pb2A Cl2A 4.43(14)
P1A Pt1 Pb1B Cl2B 27.9(9)
P2 Pt1 Pb1B Cl2B -147.7(8)
Pb1A Pt1 Pb1B Cl2B 33.9(11)
P1A Pt1 Pb1B Cl1B 108.5(9)
P2 Pt1 Pb1B Cl1B -67.1(9)
Pb1A Pt1 Pb1B Cl1B 114.5(14)
Pt1 Pb1B Cl1B Pb2B -112.1(14)
Cl2B Pb1B Cl1B Pb2B -5.0(14)
Pt1 Pb1B Cl2B Pb2B 94.8(11)
Cl1B Pb1B Cl2B Pb2B 5.1(15)
Pb1B Cl1B Pb2B Pt2 -79.4(16)
Pb1B Cl1B Pb2B Cl2B 4.9(14)
Pb1B Cl2B Pb2B Pt2 116.0(10)
Pb1B Cl2B Pb2B Cl1B -5.1(14)
P2 Pt1 P1A C53 -48.5(5)
Pb1A Pt1 P1A C53 145.1(4)
Pb1B Pt1 P1A C53 146.4(4)
P2 Pt1 P1A C27 -174.3(4)
Pb1A Pt1 P1A C27 19.3(4)
Pb1B Pt1 P1A C27 20.5(4)
P2 Pt1 P1A C52 67.4(5)
Pb1A Pt1 P1A C52 -99.0(4)
Pb1B Pt1 P1A C52 -97.7(4)
Cl2A Pb2A Pt2 P3 -112.92(10)
Cl1A Pb2A Pt2 P3 -33.79(13)
Cl2A Pb2A Pt2 P4 64.21(10)
Cl1A Pb2A Pt2 P4 143.34(12)
Cl2A Pb2A Pt2 Pb2B -94(3)
Cl1A Pb2A Pt2 Pb2B -15(3)
Cl1B Pb2B Pt2 P3 -30.0(13)
Cl2B Pb2B Pt2 P3 -106.9(7)
Cl1B Pb2B Pt2 P4 146.4(13)
Cl2B Pb2B Pt2 P4 69.5(7)
Cl1B Pb2B Pt2 Pb2A 168(4)
Cl2B Pb2B Pt2 Pb2A 91(4)
P1A Pt1 P2 C41 43.9(5)
Pb1A Pt1 P2 C41 -149.8(4)
Pb1B Pt1 P2 C41 -150.2(4)
P1A Pt1 P2 C43 -71.7(5)
Pb1A Pt1 P2 C43 94.6(4)
Pb1B Pt1 P2 C43 94.2(4)
P1A Pt1 P2 C32 161.8(5)
Pb1A Pt1 P2 C32 -31.9(4)
Pb1B Pt1 P2 C32 -32.2(5)
P4 Pt2 P3 C24 48.3(5)
Pb2A Pt2 P3 C24 -141.4(3)
Pb2B Pt2 P3 C24 -143.8(5)
P4 Pt2 P3 C38 176.2(4)
Pb2A Pt2 P3 C38 -13.5(3)
Pb2B Pt2 P3 C38 -15.9(5)
P4 Pt2 P3 C54 -63.4(4)
Pb2A Pt2 P3 C54 106.9(3)
Pb2B Pt2 P3 C54 104.6(5)
P3 Pt2 P4 C35 89.6(4)
Pb2A Pt2 P4 C35 -80.8(4)
Pb2B Pt2 P4 C35 -78.0(5)
P3 Pt2 P4 C39 -26.5(5)
Pb2A Pt2 P4 C39 163.1(3)
Pb2B Pt2 P4 C39 165.9(5)
P3 Pt2 P4 C40 -146.1(4)
Pb2A Pt2 P4 C40 43.5(4)
Pb2B Pt2 P4 C40 46.2(5)
C92 C21 C24 C22 -58.2(12)
C92 C21 C24 P3 172.0(8)
C90 C22 C24 C21 58.4(11)
C90 C22 C24 P3 -169.8(7)
C38 P3 C24 C21 51.4(9)
C54 P3 C24 C21 -62.1(9)
Pt2 P3 C24 C21 -175.7(7)
C38 P3 C24 C22 -76.8(8)
C54 P3 C24 C22 169.7(7)
Pt2 P3 C24 C22 56.1(7)
C53 P1A C27 C28 -66.8(9)
C52 P1A C27 C28 178.8(8)
Pt1 P1A C27 C28 56.8(8)
C53 P1A C27 C50 64.3(9)
C52 P1A C27 C50 -50.2(8)
Pt1 P1A C27 C50 -172.1(6)
C50 C27 C28 C26 60.5(11)
P1A C27 C28 C26 -165.5(7)
C30 C26 C28 C27 -57.1(11)
C28 C26 C30 C61 53.7(13)
C41 P2 C32 C45 -53.8(9)
C43 P2 C32 C45 58.3(9)
Pt1 P2 C32 C45 -172.5(7)
C41 P2 C32 C71 176.6(9)
C43 P2 C32 C71 -71.3(10)
Pt1 P2 C32 C71 58.0(10)
C36 C25 C33 C40 52.2(11)
C37 C29 C34 C38 54.1(11)
C39 P4 C35 C69 73.1(8)
C40 P4 C35 C69 -174.1(7)
Pt2 P4 C35 C69 -41.8(8)
C39 P4 C35 C49 -58.1(9)
C40 P4 C35 C49 54.7(8)
Pt2 P4 C35 C49 -173.0(7)
C33 C25 C36 C73 -55.6(11)
C34 C29 C37 C47 -53.5(12)
C29 C34 C38 C44 -57.6(11)
C29 C34 C38 P3 168.9(6)
C24 P3 C38 C34 63.4(8)
C54 P3 C38 C34 176.2(7)
Pt2 P3 C38 C34 -62.5(7)
C24 P3 C38 C44 -67.7(8)
C54 P3 C38 C44 45.2(8)
Pt2 P3 C38 C44 166.4(6)
C72 C23 C39 C63 -52.4(11)
C72 C23 C39 P4 177.3(7)
C35 P4 C39 C63 90.4(8)
C40 P4 C39 C63 -20.0(9)
Pt2 P4 C39 C63 -147.8(6)
C35 P4 C39 C23 -142.8(7)
C40 P4 C39 C23 106.8(7)
Pt2 P4 C39 C23 -21.0(7)
C73 C31 C40 C33 54.8(11)
C73 C31 C40 P4 178.3(7)
C25 C33 C40 C31 -52.8(11)
C25 C33 C40 P4 179.8(7)
C35 P4 C40 C31 47.0(9)
C39 P4 C40 C31 159.3(7)
Pt2 P4 C40 C31 -82.4(8)
C35 P4 C40 C33 171.7(6)
C39 P4 C40 C33 -76.0(7)
Pt2 P4 C40 C33 42.2(7)
C43 P2 C41 C59 -161.9(7)
C32 P2 C41 C59 -50.0(8)
Pt1 P2 C41 C59 78.5(8)
C43 P2 C41 C80 73.5(7)
C32 P2 C41 C80 -174.6(7)
Pt1 P2 C41 C80 -46.1(7)
C41 P2 C43 C88 -100.0(8)
C32 P2 C43 C88 149.3(7)
Pt1 P2 C43 C88 15.3(8)
C41 P2 C43 C67 25.7(9)
C32 P2 C43 C67 -85.0(8)
Pt1 P2 C43 C67 141.0(7)
C34 C38 C44 C47 57.7(11)
P3 C38 C44 C47 -170.7(7)
C71 C32 C45 C48 -52.8(13)
P2 C32 C45 C48 174.5(8)
C58 C42 C46 C52 -56.1(11)
C29 C37 C47 C44 56.0(13)
C38 C44 C47 C37 -57.2(12)
C32 C45 C48 C68 54.2(13)
C69 C35 C49 C60 57.9(12)
P4 C35 C49 C60 -172.1(8)
C28 C27 C50 C61 -59.7(11)
P1A C27 C50 C61 166.5(7)
C42 C46 C52 C81 54.9(11)
C42 C46 C52 P1A 177.6(7)
C53 P1A C52 C81 -174.1(7)
C27 P1A C52 C81 -56.7(8)
Pt1 P1A C52 C81 70.3(7)
C53 P1A C52 C46 64.0(8)
C27 P1A C52 C46 -178.7(7)
Pt1 P1A C52 C46 -51.7(7)
C27 P1A C53 C85 -61.3(10)
C52 P1A C53 C85 50.7(10)
Pt1 P1A C53 C85 168.8(8)
C27 P1A C53 C57 69.4(9)
C52 P1A C53 C57 -178.7(8)
Pt1 P1A C53 C57 -60.6(8)
C62 C51 C54 C56 54.8(11)
C62 C51 C54 P3 177.9(7)
C24 P3 C54 C56 -60.4(8)
C38 P3 C54 C56 -177.8(7)
Pt2 P3 C54 C56 52.9(7)
C24 P3 C54 C51 177.2(7)
C38 P3 C54 C51 59.8(8)
Pt2 P3 C54 C51 -69.5(7)
C51 C54 C56 C74 -55.8(12)
P3 C54 C56 C74 -177.2(7)
C85 C53 C57 C79 -52.5(13)
P1A C53 C57 C79 173.6(8)
C46 C42 C58 C55 57.1(12)
C81 C55 C58 C42 -55.7(13)
C80 C41 C59 C86 -57.8(11)
P2 C41 C59 C86 178.2(7)
C35 C49 C60 C84 -56.0(13)
C26 C30 C61 C50 -53.8(14)
C27 C50 C61 C30 56.0(13)
C54 C51 C62 C70 -57.8(12)
C23 C39 C63 C77 52.3(11)
P4 C39 C63 C77 179.9(7)
C82 C64 C67 C43 55.9(12)
C88 C43 C67 C64 -54.2(11)
P2 C43 C67 C64 178.5(8)
C45 C48 C68 C66 -55.3(14)
C71 C66 C68 C48 55.8(14)
C49 C35 C69 C87 -55.0(11)
P4 C35 C69 C87 173.3(7)
C51 C62 C70 C74 58.8(12)
C68 C66 C71 C32 -56.7(14)
C45 C32 C71 C66 56.0(14)
P2 C32 C71 C66 -172.0(9)
C39 C23 C72 C76 55.5(12)
C25 C36 C73 C31 58.6(12)
C40 C31 C73 C36 -58.0(13)
C54 C56 C74 C70 55.2(12)
C62 C70 C74 C56 -56.8(12)
C80 C65 C75 C86 53.9(13)
C23 C72 C76 C77 -56.7(12)
C72 C76 C77 C63 56.5(12)
C39 C63 C77 C76 -56.3(12)
C53 C57 C79 C83 54.3(14)
C59 C41 C80 C65 55.5(11)
P2 C41 C80 C65 -178.0(7)
C75 C65 C80 C41 -53.9(12)
C46 C52 C81 C55 -56.9(12)
P1A C52 C81 C55 -176.8(7)
C58 C55 C81 C52 56.6(12)
C67 C64 C82 C78 -56.7(12)
C88 C78 C82 C64 57.2(12)
C57 C79 C83 C89 -55.6(14)
C49 C60 C84 C87 54.7(14)
C57 C53 C85 C89 54.0(15)
P1A C53 C85 C89 -174.2(9)
C65 C75 C86 C59 -55.6(13)
C41 C59 C86 C75 57.4(12)
C60 C84 C87 C69 -52.5(15)
C35 C69 C87 C84 50.5(14)
C82 C78 C88 C43 -58.3(11)
C67 C43 C88 C78 55.4(11)
P2 C43 C88 C78 -174.7(7)
C79 C83 C89 C85 55.8(14)
C53 C85 C89 C83 -56.4(15)
C24 C22 C90 C91 -57.3(11)
C22 C90 C91 C92 54.9(12)
C90 C91 C92 C21 -54.6(13)
C24 C21 C92 C91 56.9(12)
